data_7031389
loop_
_publ_author_name
'Bhattacharya, Sagarika'
'Sasmal, Sujit'
'Carrella, Luca'
'Rentschler, Eva'
'Mohanta, Sasankasekhar'

_publ_section_title
;
 Syntheses, crystal structures and magnetic properties of a series of
 \m-phenoxo-\m1,1-carboxylato-\m1,3-carboxylato trinickel(ii) compounds.
;
_journal_issue 31
_journal_name_full 'Dalton transactions (Cambridge, England : 2003)'
_journal_page_first 12065
_journal_page_last 12076
_journal_paper_doi 10.1039/c4dt00862f
_journal_volume 43
_journal_year 2014
_chemical_formula_sum 'C40 H58 N4 Ni3 O10'
_chemical_formula_weight 931.03
_chemical_name_systematic
; 
 ? 
;
_space_group_IT_number 14
_symmetry_cell_setting monoclinic
_symmetry_space_group_name_Hall '-P 2ybc'
_symmetry_space_group_name_H-M 'P 1 21/c 1'
_atom_sites_solution_hydrogens geom
_atom_sites_solution_primary direct
_atom_sites_solution_secondary difmap
_audit_creation_method SHELXL-97
_cell_angle_alpha 90.00
_cell_angle_beta 104.402(8)
_cell_angle_gamma 90.00
_cell_formula_units_Z 2
_cell_length_a 9.721(2)
_cell_length_b 18.581(4)
_cell_length_c 12.238(3)
_cell_measurement_reflns_used 9976
_cell_measurement_temperature 296(2)
_cell_measurement_theta_max 29.11
_cell_measurement_theta_min 2.42
_cell_volume 2141.0(8)
_computing_cell_refinement 'Bruker SAINT'
_computing_data_collection 'Bruker APEX2'
_computing_data_reduction 'Bruker SAINT'
_computing_molecular_graphics 'Bruker SHELXTL'
_computing_publication_material 'Bruker SHELXTL'
_computing_structure_refinement 'SHELXL-97 (Sheldrick, 2008)'
_computing_structure_solution 'SHELXS-97 (Sheldrick, 2008)'
_diffrn_ambient_temperature 296(2)
_diffrn_measured_fraction_theta_full 0.990
_diffrn_measured_fraction_theta_max 0.990
_diffrn_measurement_device_type 'Bruker APEX-II CCD'
_diffrn_measurement_method '\f and \w scans'
_diffrn_radiation_monochromator graphite
_diffrn_radiation_source 'fine-focus sealed tube'
_diffrn_radiation_type MoK\a
_diffrn_radiation_wavelength 0.71073
_diffrn_reflns_av_R_equivalents 0.0288
_diffrn_reflns_av_sigmaI/netI 0.0213
_diffrn_reflns_limit_h_max 12
_diffrn_reflns_limit_h_min -12
_diffrn_reflns_limit_k_max 23
_diffrn_reflns_limit_k_min -23
_diffrn_reflns_limit_l_max 14
_diffrn_reflns_limit_l_min -15
_diffrn_reflns_number 26726
_diffrn_reflns_theta_full 27.00
_diffrn_reflns_theta_max 27.00
_diffrn_reflns_theta_min 2.04
_exptl_absorpt_coefficient_mu 1.365
_exptl_absorpt_correction_T_max 0.7720
_exptl_absorpt_correction_T_min 0.7354
_exptl_absorpt_correction_type multi-scan
_exptl_absorpt_process_details 'SADABS (Sheldrick 2008)'
_exptl_crystal_colour green
_exptl_crystal_density_diffrn 1.444
_exptl_crystal_density_method 'not measured'
_exptl_crystal_description block
_exptl_crystal_F_000 980
_exptl_crystal_size_max 0.24
_exptl_crystal_size_mid 0.22
_exptl_crystal_size_min 0.20
_refine_diff_density_max 0.443
_refine_diff_density_min -0.277
_refine_diff_density_rms 0.052
_refine_ls_extinction_method none
_refine_ls_goodness_of_fit_ref 0.949
_refine_ls_hydrogen_treatment constr
_refine_ls_matrix_type full
_refine_ls_number_parameters 261
_refine_ls_number_reflns 4635
_refine_ls_number_restraints 0
_refine_ls_restrained_S_all 0.949
_refine_ls_R_factor_all 0.0399
_refine_ls_R_factor_gt 0.0300
_refine_ls_shift/su_max 0.001
_refine_ls_shift/su_mean 0.000
_refine_ls_structure_factor_coef Fsqd
_refine_ls_weighting_details 'calc w=1/[\s^2^(Fo^2^)+(0.1000P)^2^+0.0000P] where P=(Fo^2^+2Fc^2^)/3'
_refine_ls_weighting_scheme calc
_refine_ls_wR_factor_gt 0.1045
_refine_ls_wR_factor_ref 0.1186
_reflns_number_gt 3873
_reflns_number_total 4635
_reflns_threshold_expression >2sigma(I)
_cod_data_source_file c4dt00862f2.cif
_cod_data_source_block 4
_cod_depositor_comments
;
The following automatic conversions were performed:

'_symmetry_cell_setting' value 'Monoclinic' changed to 'monoclinic'
according to
/usr/data/users/saulius/crontab/automatic-downloads/rss-feeds/RSC/lib/dictionaries/cif_core.dic
dictionary named 'cif_core.dic' version 2.4.2 from 2011-04-26.

Automatic conversion script
Id: cif_fix_values 2281 2013-09-26 08:29:07Z andrius 

 Adding full bibliography for 7031386--7031393.cif.
;
_cod_original_cell_volume 2141.1(9)
_cod_original_sg_symbol_H-M 'P2(1)/c  '
_cod_database_code 7031389

loop_
_symmetry_equiv_pos_as_xyz
'x, y, z'
'-x, y+1/2, -z+1/2'
'-x, -y, -z'
'x, -y-1/2, z-1/2'

loop_
_atom_site_label
_atom_site_type_symbol
_atom_site_fract_x
_atom_site_fract_y
_atom_site_fract_z
_atom_site_U_iso_or_equiv
_atom_site_adp_type
_atom_site_occupancy
_atom_site_symmetry_multiplicity
_atom_site_calc_flag
_atom_site_refinement_flags
Ni2 Ni 0.5000 1.0000 1.0000 0.03346(13) Uani 1 2 d S
Ni1 Ni 0.48548(3) 0.853802(12) 0.88554(2) 0.03494(12) Uani 1 1 d .
O2 O 0.65683(14) 1.06395(7) 1.10720(12) 0.0382(3) Uani 1 1 d .
O4 O 0.61447(16) 0.90534(7) 0.80573(12) 0.0437(4) Uani 1 1 d .
O5 O 0.40368(17) 0.98421(8) 1.12728(13) 0.0451(4) Uani 1 1 d .
N1 N 0.6043(2) 0.76621(9) 0.92058(16) 0.0433(4) Uani 1 1 d .
O1 O 0.59087(15) 0.89957(7) 1.03246(11) 0.0394(3) Uani 1 1 d .
N2 N 0.3770(2) 0.79337(9) 0.73236(16) 0.0470(4) Uani 1 1 d .
C10 C 0.4391(3) 0.80784(15) 0.6351(2) 0.0605(7) Uani 1 1 d .
H10A H 0.4138 0.7690 0.5809 0.073 Uiso 1 1 calc R
H10B H 0.5418 0.8090 0.6613 0.073 Uiso 1 1 calc R
C11 C 0.3876(3) 0.87849(18) 0.5776(2) 0.0749(8) Uani 1 1 d .
H11A H 0.4194 0.9178 0.6300 0.090 Uiso 1 1 calc R
H11B H 0.4288 0.8852 0.5138 0.090 Uiso 1 1 calc R
C12 C 0.2281(4) 0.8805(2) 0.5373(3) 0.0945(11) Uani 1 1 d .
H12A H 0.1957 0.8445 0.4792 0.113 Uiso 1 1 calc R
H12B H 0.1974 0.9274 0.5056 0.113 Uiso 1 1 calc R
C13 C 0.1665(3) 0.86560(18) 0.6368(3) 0.0795(9) Uani 1 1 d .
H13A H 0.1913 0.9046 0.6907 0.095 Uiso 1 1 calc R
H13B H 0.0638 0.8637 0.6113 0.095 Uiso 1 1 calc R
C14 C 0.2203(3) 0.79590(15) 0.6938(2) 0.0632(7) Uani 1 1 d .
H14A H 0.1803 0.7891 0.7582 0.076 Uiso 1 1 calc R
H14B H 0.1879 0.7565 0.6417 0.076 Uiso 1 1 calc R
C9 C 0.4132(3) 0.71905(12) 0.7729(2) 0.0625(7) Uani 1 1 d .
H9A H 0.3902 0.6863 0.7093 0.075 Uiso 1 1 calc R
H9B H 0.3562 0.7058 0.8245 0.075 Uiso 1 1 calc R
C8 C 0.5682(3) 0.71134(12) 0.8320(2) 0.0601(7) Uani 1 1 d .
H8A H 0.5864 0.6637 0.8649 0.072 Uiso 1 1 calc R
H8B H 0.6260 0.7177 0.7785 0.072 Uiso 1 1 calc R
C7 C 0.7037(2) 0.75534(11) 1.0073(2) 0.0481(5) Uani 1 1 d .
H7 H 0.7496 0.7111 1.0112 0.058 Uiso 1 1 calc R
C6 C 0.7545(2) 0.80335(12) 1.10099(19) 0.0449(5) Uani 1 1 d .
C1 C 0.6968(2) 0.87325(10) 1.11049(17) 0.0367(4) Uani 1 1 d .
C2 C 0.7582(3) 0.91325(12) 1.20757(19) 0.0492(5) Uani 1 1 d .
H2 H 0.7223 0.9586 1.2166 0.059 Uiso 1 1 calc R
C3 C 0.8699(3) 0.88702(15) 1.2894(2) 0.0692(8) Uani 1 1 d .
H3 H 0.9102 0.9156 1.3515 0.083 Uiso 1 1 calc R
C4 C 0.9237(3) 0.81891(16) 1.2813(3) 0.0798(9) Uani 1 1 d .
H4 H 0.9973 0.8008 1.3384 0.096 Uiso 1 1 calc R
C5 C 0.8664(3) 0.77911(14) 1.1882(3) 0.0661(7) Uani 1 1 d .
H5 H 0.9035 0.7336 1.1821 0.079 Uiso 1 1 calc R
O3 O 0.29667(17) 0.83076(8) 0.95366(14) 0.0480(4) Uani 1 1 d .
C15 C 0.2621(2) 0.89408(11) 0.93331(18) 0.0409(4) Uani 1 1 d .
C16 C 0.1236(3) 0.92512(14) 0.9455(3) 0.0637(7) Uani 1 1 d .
H16A H 0.1447 0.9633 1.0013 0.076 Uiso 1 1 calc R
H16B H 0.0757 0.9469 0.8741 0.076 Uiso 1 1 calc R
C17 C 0.0249(4) 0.87475(19) 0.9782(4) 0.1059(14) Uani 1 1 d .
H17A H 0.0166 0.8322 0.9326 0.159 Uiso 1 1 calc R
H17B H -0.0666 0.8970 0.9672 0.159 Uiso 1 1 calc R
H17C H 0.0600 0.8621 1.0562 0.159 Uiso 1 1 calc R
C18 C 0.3613(2) 1.02848(11) 1.18794(18) 0.0418(5) Uani 1 1 d .
C19 C 0.2698(4) 0.99894(14) 1.2623(3) 0.0745(9) Uani 1 1 d .
H19A H 0.1863 0.9768 1.2137 0.089 Uiso 1 1 calc R
H19B H 0.3229 0.9612 1.3093 0.089 Uiso 1 1 calc R
C20 C 0.2218(4) 1.05085(17) 1.3367(3) 0.0909(11) Uani 1 1 d .
H20A H 0.2987 1.0610 1.4010 0.136 Uiso 1 1 calc R
H20B H 0.1438 1.0306 1.3614 0.136 Uiso 1 1 calc R
H20C H 0.1918 1.0946 1.2959 0.136 Uiso 1 1 calc R

loop_
_atom_site_aniso_label
_atom_site_aniso_U_11
_atom_site_aniso_U_22
_atom_site_aniso_U_33
_atom_site_aniso_U_23
_atom_site_aniso_U_13
_atom_site_aniso_U_12
Ni2 0.0383(2) 0.02735(19) 0.0337(2) -0.00167(12) 0.00714(15) 0.00060(13)
Ni1 0.04142(19) 0.02863(16) 0.03521(18) -0.00162(9) 0.01037(13) -0.00027(9)
O2 0.0388(7) 0.0323(6) 0.0410(8) -0.0003(5) 0.0055(6) -0.0019(6)
O4 0.0514(9) 0.0390(8) 0.0450(8) -0.0047(6) 0.0199(7) -0.0063(6)
O5 0.0547(9) 0.0360(7) 0.0491(9) -0.0017(6) 0.0214(7) -0.0036(6)
N1 0.0536(11) 0.0330(8) 0.0472(10) -0.0012(7) 0.0198(9) 0.0038(7)
O1 0.0457(8) 0.0330(7) 0.0355(7) -0.0004(5) 0.0025(6) 0.0076(6)
N2 0.0532(11) 0.0441(9) 0.0440(10) -0.0113(8) 0.0125(8) -0.0107(8)
C10 0.0709(17) 0.0692(16) 0.0438(13) -0.0211(11) 0.0186(12) -0.0181(13)
C11 0.080(2) 0.095(2) 0.0449(14) 0.0053(14) 0.0077(14) -0.0190(17)
C12 0.088(2) 0.118(3) 0.0598(18) 0.0120(19) -0.0144(17) -0.013(2)
C13 0.0559(17) 0.092(2) 0.077(2) -0.0116(17) -0.0089(15) -0.0045(15)
C14 0.0525(15) 0.0761(18) 0.0577(15) -0.0184(13) 0.0076(12) -0.0211(13)
C9 0.0886(19) 0.0404(12) 0.0597(15) -0.0137(10) 0.0211(14) -0.0174(12)
C8 0.0871(19) 0.0383(12) 0.0579(14) -0.0102(10) 0.0239(14) 0.0070(11)
C7 0.0497(13) 0.0377(10) 0.0623(14) 0.0050(10) 0.0242(11) 0.0097(9)
C6 0.0365(11) 0.0425(11) 0.0556(13) 0.0087(9) 0.0115(10) 0.0047(8)
C1 0.0346(10) 0.0367(9) 0.0389(10) 0.0072(8) 0.0092(8) -0.0016(8)
C2 0.0545(13) 0.0395(11) 0.0466(12) 0.0065(9) -0.0005(10) -0.0061(9)
C3 0.0652(17) 0.0608(15) 0.0646(16) 0.0069(13) -0.0158(13) -0.0135(13)
C4 0.0562(16) 0.0713(18) 0.091(2) 0.0127(16) -0.0219(15) 0.0070(14)
C5 0.0484(14) 0.0549(14) 0.086(2) 0.0115(13) 0.0000(13) 0.0125(12)
O3 0.0552(9) 0.0359(7) 0.0556(9) 0.0038(7) 0.0187(7) 0.0004(7)
C15 0.0407(11) 0.0385(10) 0.0422(11) -0.0021(8) 0.0077(9) -0.0001(8)
C16 0.0423(13) 0.0553(14) 0.095(2) -0.0066(14) 0.0203(13) 0.0018(11)
C17 0.070(2) 0.084(2) 0.182(4) 0.036(3) 0.065(3) 0.0052(18)
C18 0.0463(12) 0.0382(10) 0.0424(11) 0.0006(8) 0.0138(9) -0.0032(9)
C19 0.103(2) 0.0543(15) 0.088(2) -0.0035(13) 0.064(2) -0.0156(14)
C20 0.123(3) 0.0719(19) 0.107(3) -0.0028(17) 0.083(2) -0.0071(18)

loop_
_atom_type_symbol
_atom_type_description
_atom_type_scat_dispersion_real
_atom_type_scat_dispersion_imag
_atom_type_scat_source
C C 0.0033 0.0016 'International Tables Vol C Tables 4.2.6.8 and 6.1.1.4'
H H 0.0000 0.0000 'International Tables Vol C Tables 4.2.6.8 and 6.1.1.4'
N N 0.0061 0.0033 'International Tables Vol C Tables 4.2.6.8 and 6.1.1.4'
O O 0.0106 0.0060 'International Tables Vol C Tables 4.2.6.8 and 6.1.1.4'
Ni Ni 0.3393 1.1124 'International Tables Vol C Tables 4.2.6.8 and 6.1.1.4'

loop_
_geom_angle_atom_site_label_1
_geom_angle_atom_site_label_2
_geom_angle_atom_site_label_3
_geom_angle
_geom_angle_site_symmetry_1
_geom_angle_site_symmetry_3
O5 Ni2 O5 179.999(1) . 3_677
O5 Ni2 O1 88.77(6) . .
O5 Ni2 O1 91.23(6) 3_677 .
O5 Ni2 O1 91.23(6) . 3_677
O5 Ni2 O1 88.77(6) 3_677 3_677
O1 Ni2 O1 179.999(1) . 3_677
O5 Ni2 O2 89.76(6) . 3_677
O5 Ni2 O2 90.24(6) 3_677 3_677
O1 Ni2 O2 79.57(5) . 3_677
O1 Ni2 O2 100.43(5) 3_677 3_677
O5 Ni2 O2 90.24(6) . .
O5 Ni2 O2 89.76(6) 3_677 .
O1 Ni2 O2 100.43(5) . .
O1 Ni2 O2 79.57(5) 3_677 .
O2 Ni2 O2 180.00(6) 3_677 .
N1 Ni1 O4 95.50(7) . .
N1 Ni1 O1 90.79(7) . .
O4 Ni1 O1 89.57(6) . .
N1 Ni1 O2 162.54(7) . 3_677
O4 Ni1 O2 99.94(6) . 3_677
O1 Ni1 O2 81.26(6) . 3_677
N1 Ni1 N2 84.02(8) . .
O4 Ni1 N2 93.05(7) . .
O1 Ni1 N2 174.39(6) . .
O2 Ni1 N2 103.14(7) 3_677 .
N1 Ni1 O3 104.50(7) . .
O4 Ni1 O3 159.93(6) . .
O1 Ni1 O3 91.73(6) . .
O2 Ni1 O3 60.55(5) 3_677 .
N2 Ni1 O3 87.51(7) . .
N1 Ni1 C15 133.57(7) . .
O4 Ni1 C15 130.78(6) . .
O1 Ni1 C15 86.77(6) . .
O2 Ni1 C15 31.08(6) 3_677 .
N2 Ni1 C15 95.24(7) . .
O3 Ni1 C15 29.48(6) . .
C15 O2 Ni1 92.79(12) 3_677 3_677
C15 O2 Ni2 121.07(13) 3_677 .
Ni1 O2 Ni2 93.15(6) 3_677 .
C18 O4 Ni1 124.60(13) 3_677 .
C18 O5 Ni2 130.29(13) . .
C7 N1 C8 120.22(19) . .
C7 N1 Ni1 126.69(15) . .
C8 N1 Ni1 113.09(15) . .
C1 O1 Ni1 128.51(13) . .
C1 O1 Ni2 134.34(13) . .
Ni1 O1 Ni2 96.39(6) . .
C14 N2 C9 106.1(2) . .
C14 N2 C10 109.3(2) . .
C9 N2 C10 109.1(2) . .
C14 N2 Ni1 119.31(15) . .
C9 N2 Ni1 99.55(14) . .
C10 N2 Ni1 112.56(14) . .
N2 C10 C11 112.1(2) . .
N2 C10 H10A 109.2 . .
C11 C10 H10A 109.2 . .
N2 C10 H10B 109.2 . .
C11 C10 H10B 109.2 . .
H10A C10 H10B 107.9 . .
C12 C11 C10 111.6(3) . .
C12 C11 H11A 109.3 . .
C10 C11 H11A 109.3 . .
C12 C11 H11B 109.3 . .
C10 C11 H11B 109.3 . .
H11A C11 H11B 108.0 . .
C11 C12 C13 108.3(3) . .
C11 C12 H12A 110.0 . .
C13 C12 H12A 110.0 . .
C11 C12 H12B 110.0 . .
C13 C12 H12B 110.0 . .
H12A C12 H12B 108.4 . .
C14 C13 C12 111.8(3) . .
C14 C13 H13A 109.3 . .
C12 C13 H13A 109.3 . .
C14 C13 H13B 109.3 . .
C12 C13 H13B 109.3 . .
H13A C13 H13B 107.9 . .
N2 C14 C13 112.8(2) . .
N2 C14 H14A 109.0 . .
C13 C14 H14A 109.0 . .
N2 C14 H14B 109.0 . .
C13 C14 H14B 109.0 . .
H14A C14 H14B 107.8 . .
N2 C9 C8 112.0(2) . .
N2 C9 H9A 109.2 . .
C8 C9 H9A 109.2 . .
N2 C9 H9B 109.2 . .
C8 C9 H9B 109.2 . .
H9A C9 H9B 107.9 . .
N1 C8 C9 108.38(19) . .
N1 C8 H8A 110.0 . .
C9 C8 H8A 110.0 . .
N1 C8 H8B 110.0 . .
C9 C8 H8B 110.0 . .
H8A C8 H8B 108.4 . .
N1 C7 C6 127.60(19) . .
N1 C7 H7 116.2 . .
C6 C7 H7 116.2 . .
C5 C6 C1 118.5(2) . .
C5 C6 C7 117.2(2) . .
C1 C6 C7 124.3(2) . .
O1 C1 C2 120.69(19) . .
O1 C1 C6 122.11(19) . .
C2 C1 C6 117.20(19) . .
C3 C2 C1 121.6(2) . .
C3 C2 H2 119.2 . .
C1 C2 H2 119.2 . .
C2 C3 C4 121.2(3) . .
C2 C3 H3 119.4 . .
C4 C3 H3 119.4 . .
C5 C4 C3 118.4(2) . .
C5 C4 H4 120.8 . .
C3 C4 H4 120.8 . .
C4 C5 C6 123.1(2) . .
C4 C5 H5 118.5 . .
C6 C5 H5 118.5 . .
C15 O3 Ni1 87.13(13) . .
O3 C15 O2 119.47(19) . 3_677
O3 C15 C16 123.5(2) . .
O2 C15 C16 116.90(19) 3_677 .
O3 C15 Ni1 63.39(11) . .
O2 C15 Ni1 56.13(10) 3_677 .
C16 C15 Ni1 171.08(17) . .
C17 C16 C15 116.4(2) . .
C17 C16 H16A 108.2 . .
C15 C16 H16A 108.2 . .
C17 C16 H16B 108.2 . .
C15 C16 H16B 108.2 . .
H16A C16 H16B 107.3 . .
C16 C17 H17A 109.5 . .
C16 C17 H17B 109.5 . .
H17A C17 H17B 109.5 . .
C16 C17 H17C 109.5 . .
H17A C17 H17C 109.5 . .
H17B C17 H17C 109.5 . .
O5 C18 O4 126.99(19) . 3_677
O5 C18 C19 116.55(19) . .
O4 C18 C19 116.46(19) 3_677 .
C20 C19 C18 116.9(2) . .
C20 C19 H19A 108.1 . .
C18 C19 H19A 108.1 . .
C20 C19 H19B 108.1 . .
C18 C19 H19B 108.1 . .
H19A C19 H19B 107.3 . .
C19 C20 H20A 109.5 . .
C19 C20 H20B 109.5 . .
H20A C20 H20B 109.5 . .
C19 C20 H20C 109.5 . .
H20A C20 H20C 109.5 . .
H20B C20 H20C 109.5 . .

loop_
_geom_bond_atom_site_label_1
_geom_bond_atom_site_label_2
_geom_bond_distance
_geom_bond_site_symmetry_2
Ni2 O5 2.0285(15) .
Ni2 O5 2.0285(15) 3_677
Ni2 O1 2.0605(13) .
Ni2 O1 2.0606(13) 3_677
Ni2 O2 2.1124(14) 3_677
Ni2 O2 2.1125(14) .
Ni1 N1 1.9801(18) .
Ni1 O4 2.0130(14) .
Ni1 O1 2.0223(14) .
Ni1 O2 2.0781(14) 3_677
Ni1 N2 2.2143(18) .
Ni1 O3 2.2380(16) .
Ni1 C15 2.500(2) .
O2 C15 1.292(2) 3_677
O2 Ni1 2.0781(14) 3_677
O4 C18 1.251(2) 3_677
O5 C18 1.245(3) .
N1 C7 1.261(3) .
N1 C8 1.466(3) .
O1 C1 1.312(2) .
N2 C14 1.480(3) .
N2 C9 1.480(3) .
N2 C10 1.486(3) .
C10 C11 1.515(4) .
C10 H10A 0.9700 .
C10 H10B 0.9700 .
C11 C12 1.506(5) .
C11 H11A 0.9700 .
C11 H11B 0.9700 .
C12 C13 1.511(5) .
C12 H12A 0.9700 .
C12 H12B 0.9700 .
C13 C14 1.502(4) .
C13 H13A 0.9700 .
C13 H13B 0.9700 .
C14 H14A 0.9700 .
C14 H14B 0.9700 .
C9 C8 1.507(4) .
C9 H9A 0.9700 .
C9 H9B 0.9700 .
C8 H8A 0.9700 .
C8 H8B 0.9700 .
C7 C6 1.440(3) .
C7 H7 0.9300 .
C6 C5 1.395(3) .
C6 C1 1.431(3) .
C1 C2 1.403(3) .
C2 C3 1.371(3) .
C2 H2 0.9300 .
C3 C4 1.382(4) .
C3 H3 0.9300 .
C4 C5 1.357(4) .
C4 H4 0.9300 .
C5 H5 0.9300 .
O3 C15 1.232(3) .
C15 O2 1.292(2) 3_677
C15 C16 1.505(3) .
C16 C17 1.466(4) .
C16 H16A 0.9700 .
C16 H16B 0.9700 .
C17 H17A 0.9600 .
C17 H17B 0.9600 .
C17 H17C 0.9600 .
C18 O4 1.251(2) 3_677
C18 C19 1.525(3) .
C19 C20 1.479(4) .
C19 H19A 0.9700 .
C19 H19B 0.9700 .
C20 H20A 0.9600 .
C20 H20B 0.9600 .
C20 H20C 0.9600 .
